data_7033074
loop_
_publ_author_name
'Ohno, Keiji'
'Nagasawa, Akira'
'Fujihara, Takashi'

_publ_section_title
;
 Dinuclear nickel(II) complexes with 2,5-diamino-1,4-benzoquinonediimine
 ligands as precatalysts for the polymerization of styrene: electronic and
 steric substituent effects.
;
_journal_issue 1
_journal_name_full 'Dalton transactions (Cambridge, England : 2003)'
_journal_page_first 368
_journal_page_last 376
_journal_paper_doi 10.1039/c4dt02858a
_journal_volume 44
_journal_year 2015
_chemical_formula_sum 'C48 H52 N4 Ni2 O8'
_chemical_formula_weight 930.36
_chemical_name_systematic
; 
 ? 
;
_space_group_IT_number 4
_symmetry_cell_setting monoclinic
_symmetry_space_group_name_Hall 'P 2yb'
_symmetry_space_group_name_H-M 'P 1 21 1'
_atom_sites_solution_hydrogens geom
_atom_sites_solution_primary direct
_atom_sites_solution_secondary difmap
_audit_creation_method SHELXL-97
_cell_angle_alpha 90.00
_cell_angle_beta 108.0800(10)
_cell_angle_gamma 90.00
_cell_formula_units_Z 2
_cell_length_a 13.7366(7)
_cell_length_b 11.9450(6)
_cell_length_c 14.3878(7)
_cell_measurement_reflns_used 7281
_cell_measurement_temperature 150(2)
_cell_measurement_theta_max 27.91
_cell_measurement_theta_min 2.26
_cell_volume 2244.24(19)
_computing_cell_refinement 'Bruker SMART'
_computing_data_collection 'Bruker SMART'
_computing_data_reduction 'Bruker SAINT'
_computing_molecular_graphics 'Bruker SHELXTL'
_computing_publication_material 'Bruker SHELXTL'
_computing_structure_refinement 'SHELXL-97 (Sheldrick, 1997)'
_computing_structure_solution 'SHELXS-97 (Sheldrick, 1990)'
_diffrn_ambient_temperature 150(2)
_diffrn_detector_area_resol_mean 8.366
_diffrn_measured_fraction_theta_full 0.998
_diffrn_measured_fraction_theta_max 0.998
_diffrn_measurement_device_type 'CCD area detector'
_diffrn_measurement_method 'phi and omega scans'
_diffrn_radiation_monochromator graphite
_diffrn_radiation_source 'fine-focus sealed tube'
_diffrn_radiation_type MoK\a
_diffrn_radiation_wavelength 0.71073
_diffrn_reflns_av_R_equivalents 0.0209
_diffrn_reflns_av_sigmaI/netI 0.0460
_diffrn_reflns_limit_h_max 18
_diffrn_reflns_limit_h_min -15
_diffrn_reflns_limit_k_max 15
_diffrn_reflns_limit_k_min -15
_diffrn_reflns_limit_l_max 18
_diffrn_reflns_limit_l_min -18
_diffrn_reflns_number 16268
_diffrn_reflns_theta_full 27.91
_diffrn_reflns_theta_max 27.91
_diffrn_reflns_theta_min 1.49
_exptl_absorpt_coefficient_mu 0.897
_exptl_absorpt_correction_T_max 0.8847
_exptl_absorpt_correction_T_min 0.8271
_exptl_absorpt_correction_type multi-scan
_exptl_absorpt_process_details '(SADABS; Sheldrick, 1996)'
_exptl_crystal_colour purple
_exptl_crystal_density_diffrn 1.377
_exptl_crystal_density_meas ?
_exptl_crystal_density_method 'not measured'
_exptl_crystal_description block
_exptl_crystal_F_000 976
_exptl_crystal_size_max 0.22
_exptl_crystal_size_mid 0.20
_exptl_crystal_size_min 0.14
_refine_diff_density_max 0.647
_refine_diff_density_min -0.239
_refine_diff_density_rms 0.061
_refine_ls_abs_structure_details 'Flack H D (1983), Acta Cryst. A39, 876-881'
_refine_ls_abs_structure_Flack 0.273(8)
_refine_ls_extinction_method none
_refine_ls_goodness_of_fit_ref 1.043
_refine_ls_hydrogen_treatment constr
_refine_ls_matrix_type full
_refine_ls_number_parameters 567
_refine_ls_number_reflns 10286
_refine_ls_number_restraints 1
_refine_ls_restrained_S_all 1.043
_refine_ls_R_factor_all 0.0414
_refine_ls_R_factor_gt 0.0371
_refine_ls_shift/su_max 0.001
_refine_ls_shift/su_mean 0.000
_refine_ls_structure_factor_coef Fsqd
_refine_ls_weighting_details 'calc w=1/[\s^2^(Fo^2^)+(0.0514P)^2^+0.0000P] where P=(Fo^2^+2Fc^2^)/3'
_refine_ls_weighting_scheme calc
_refine_ls_wR_factor_gt 0.0899
_refine_ls_wR_factor_ref 0.0922
_reflns_number_gt 9456
_reflns_number_total 10286
_reflns_threshold_expression >2sigma(I)
_cod_data_source_file c4dt02858a2.cif
_cod_data_source_block 1c
_cod_depositor_comments
;
The following automatic conversions were performed:

'_symmetry_cell_setting' value 'Monoclinic' changed to 'monoclinic'
according to
/usr/data/users/saulius/crontab/automatic-downloads/rss-feeds/RSC/lib/dictionaries/cif_core.dic
dictionary named 'cif_core.dic' version 2.4.2 from 2011-04-26.

Automatic conversion script
Id: cif_fix_values 2827 2014-09-09 07:05:25Z andrius 

The following automatic conversions were performed:

'_exptl_crystal_density_meas' value 'not measured' was changed to '?'
- the value is perceived as not measured.

Automatic conversion script
Id: cif_fix_values 3008 2015-01-20 13:52:24Z robertas 

 Adding full bibliography for 7033073--7033079.cif.
;
_cod_original_sg_symbol_H-M P2(1)
_cod_database_code 7033074

loop_
_symmetry_equiv_pos_as_xyz
'x, y, z'
'-x, y+1/2, -z'

loop_
_atom_site_label
_atom_site_type_symbol
_atom_site_fract_x
_atom_site_fract_y
_atom_site_fract_z
_atom_site_U_iso_or_equiv
_atom_site_adp_type
_atom_site_occupancy
_atom_site_symmetry_multiplicity
_atom_site_calc_flag
_atom_site_refinement_flags
C1 C 0.63470(18) 0.5121(2) 0.28617(16) 0.0200(5) Uani 1 1 d .
C2 C 0.57731(18) 0.6057(2) 0.22593(16) 0.0204(5) Uani 1 1 d .
C3 C 0.47043(18) 0.6059(2) 0.19642(17) 0.0199(5) Uani 1 1 d .
H3 H 0.4334 0.6643 0.1557 0.024 Uiso 1 1 calc R
C4 C 0.41831(18) 0.5209(2) 0.22656(16) 0.0189(5) Uani 1 1 d .
C5 C 0.47519(18) 0.4249(2) 0.28358(16) 0.0187(5) Uani 1 1 d .
C6 C 0.58249(17) 0.4248(2) 0.31434(17) 0.0194(5) Uani 1 1 d .
H6 H 0.6194 0.3658 0.3541 0.023 Uiso 1 1 calc R
C7 C 0.80167(18) 0.4366(2) 0.35824(18) 0.0254(5) Uani 1 1 d .
C8 C 0.80214(19) 0.3308(2) 0.31671(19) 0.0279(5) Uani 1 1 d .
C9 C 0.8694(2) 0.2482(3) 0.3676(2) 0.0381(7) Uani 1 1 d .
H9 H 0.8679 0.1754 0.3407 0.046 Uiso 1 1 calc R
C10 C 0.9388(2) 0.2739(3) 0.4584(2) 0.0443(8) Uani 1 1 d .
H10 H 0.9857 0.2183 0.4928 0.053 Uiso 1 1 calc R
C11 C 0.9408(2) 0.3784(3) 0.4995(2) 0.0430(7) Uani 1 1 d .
H11 H 0.9889 0.3950 0.5613 0.052 Uiso 1 1 calc R
C12 C 0.8713(2) 0.4594(3) 0.44933(19) 0.0337(6) Uani 1 1 d .
H12 H 0.8716 0.5312 0.4778 0.040 Uiso 1 1 calc R
C13 C 0.7364(2) 0.2131(2) 0.1754(2) 0.0361(6) Uani 1 1 d .
H13A H 0.7133 0.1514 0.2094 0.043 Uiso 1 1 calc R
H13B H 0.8068 0.1964 0.1749 0.043 Uiso 1 1 calc R
C14 C 0.6666(3) 0.2239(3) 0.0737(2) 0.0513(9) Uani 1 1 d .
H14A H 0.5982 0.2455 0.0750 0.077 Uiso 1 1 calc R
H14B H 0.6626 0.1520 0.0399 0.077 Uiso 1 1 calc R
H14C H 0.6931 0.2812 0.0391 0.077 Uiso 1 1 calc R
C15 C 0.59603(19) 0.7750(2) 0.14548(18) 0.0258(5) Uani 1 1 d .
C16 C 0.6145(2) 0.7845(2) 0.05513(18) 0.0281(5) Uani 1 1 d .
C17 C 0.5774(2) 0.8779(3) -0.00359(18) 0.0342(6) Uani 1 1 d .
H17 H 0.5906 0.8861 -0.0643 0.041 Uiso 1 1 calc R
C18 C 0.5214(2) 0.9583(3) 0.0266(2) 0.0397(7) Uani 1 1 d .
H18 H 0.4950 1.0207 -0.0144 0.048 Uiso 1 1 calc R
C19 C 0.5034(2) 0.9492(2) 0.1155(2) 0.0384(7) Uani 1 1 d .
H19 H 0.4654 1.0052 0.1360 0.046 Uiso 1 1 calc R
C20 C 0.5415(2) 0.8577(2) 0.17426(19) 0.0317(6) Uani 1 1 d .
H20 H 0.5299 0.8516 0.2358 0.038 Uiso 1 1 calc R
C21 C 0.7071(3) 0.7121(3) -0.0479(2) 0.0442(8) Uani 1 1 d .
H21A H 0.7429 0.7848 -0.0431 0.053 Uiso 1 1 calc R
H21B H 0.6510 0.7094 -0.1108 0.053 Uiso 1 1 calc R
C22 C 0.7801(4) 0.6174(4) -0.0414(3) 0.0745(14) Uani 1 1 d .
H22A H 0.8348 0.6208 0.0214 0.112 Uiso 1 1 calc R
H22B H 0.8100 0.6233 -0.0949 0.112 Uiso 1 1 calc R
H22C H 0.7435 0.5461 -0.0466 0.112 Uiso 1 1 calc R
C23 C 0.25455(18) 0.6055(2) 0.16515(17) 0.0235(5) Uani 1 1 d .
C24 C 0.26949(19) 0.7114(2) 0.21087(18) 0.0257(5) Uani 1 1 d .
C25 C 0.2078(2) 0.8010(3) 0.1650(2) 0.0346(6) Uani 1 1 d .
H25 H 0.2186 0.8732 0.1942 0.042 Uiso 1 1 calc R
C26 C 0.1314(2) 0.7851(3) 0.0777(2) 0.0401(7) Uani 1 1 d .
H26 H 0.0893 0.8465 0.0478 0.048 Uiso 1 1 calc R
C27 C 0.1149(2) 0.6816(3) 0.0331(2) 0.0376(7) Uani 1 1 d .
H27 H 0.0618 0.6714 -0.0270 0.045 Uiso 1 1 calc R
C28 C 0.1774(2) 0.5920(2) 0.07742(18) 0.0300(6) Uani 1 1 d .
H28 H 0.1668 0.5205 0.0469 0.036 Uiso 1 1 calc R
C29 C 0.3680(2) 0.8222(2) 0.34918(19) 0.0302(6) Uani 1 1 d .
H29A H 0.3525 0.8845 0.3015 0.036 Uiso 1 1 calc R
H29B H 0.4420 0.8251 0.3861 0.036 Uiso 1 1 calc R
C30 C 0.3065(2) 0.8361(3) 0.41880(19) 0.0354(6) Uani 1 1 d .
H30A H 0.2338 0.8431 0.3816 0.053 Uiso 1 1 calc R
H30B H 0.3292 0.9036 0.4583 0.053 Uiso 1 1 calc R
H30C H 0.3166 0.7706 0.4618 0.053 Uiso 1 1 calc R
C31 C 0.45442(18) 0.2486(2) 0.35254(17) 0.0217(5) Uani 1 1 d .
C32 C 0.43141(19) 0.2216(2) 0.43881(17) 0.0240(5) Uani 1 1 d .
C33 C 0.4722(2) 0.1252(2) 0.4903(2) 0.0316(6) Uani 1 1 d .
H33 H 0.4567 0.1069 0.5485 0.038 Uiso 1 1 calc R
C34 C 0.5350(2) 0.0556(2) 0.4575(2) 0.0374(7) Uani 1 1 d .
H34 H 0.5632 -0.0096 0.4936 0.045 Uiso 1 1 calc R
C35 C 0.5568(2) 0.0807(2) 0.3724(2) 0.0363(6) Uani 1 1 d .
H35 H 0.5993 0.0323 0.3495 0.044 Uiso 1 1 calc R
C36 C 0.51677(19) 0.1766(2) 0.32042(19) 0.0275(5) Uani 1 1 d .
H36 H 0.5321 0.1934 0.2619 0.033 Uiso 1 1 calc R
C37 C 0.3208(2) 0.2591(3) 0.5350(2) 0.0367(6) Uani 1 1 d .
H37A H 0.3703 0.2586 0.6018 0.044 Uiso 1 1 calc R
H37B H 0.2939 0.1823 0.5189 0.044 Uiso 1 1 calc R
C38 C 0.2347(2) 0.3384(3) 0.5302(2) 0.0467(8) Uani 1 1 d .
H38A H 0.2614 0.4149 0.5418 0.070 Uiso 1 1 calc R
H38B H 0.2031 0.3181 0.5803 0.070 Uiso 1 1 calc R
H38C H 0.1834 0.3339 0.4655 0.070 Uiso 1 1 calc R
C39 C 1.0940(2) 0.6122(3) 0.3500(2) 0.0367(7) Uani 1 1 d .
H39A H 1.0839 0.5413 0.3800 0.055 Uiso 1 1 calc R
H39B H 1.1374 0.6617 0.4002 0.055 Uiso 1 1 calc R
H39C H 1.1273 0.5977 0.2999 0.055 Uiso 1 1 calc R
C40 C 0.99168(19) 0.6673(2) 0.30338(18) 0.0285(6) Uani 1 1 d .
C41 C 0.9860(2) 0.7671(3) 0.25297(19) 0.0352(6) Uani 1 1 d .
H41 H 1.0471 0.7972 0.2454 0.042 Uiso 1 1 calc R
C42 C 0.8944(2) 0.8255(3) 0.21273(19) 0.0344(6) Uani 1 1 d .
C43 C 0.8927(3) 0.9377(3) 0.1658(3) 0.0592(10) Uani 1 1 d .
H43A H 0.8257 0.9497 0.1169 0.089 Uiso 1 1 calc R
H43B H 0.9463 0.9407 0.1341 0.089 Uiso 1 1 calc R
H43C H 0.9051 0.9963 0.2159 0.089 Uiso 1 1 calc R
C44 C 0.1543(2) 0.0763(2) 0.3076(2) 0.0389(7) Uani 1 1 d .
H44A H 0.1515 0.0243 0.2541 0.058 Uiso 1 1 calc R
H44B H 0.0945 0.0645 0.3299 0.058 Uiso 1 1 calc R
H44C H 0.2170 0.0630 0.3619 0.058 Uiso 1 1 calc R
C45 C 0.15401(19) 0.1947(2) 0.27201(18) 0.0255(5) Uani 1 1 d .
C46 C 0.06305(19) 0.2530(2) 0.23582(19) 0.0293(6) Uani 1 1 d .
H46 H 0.0011 0.2173 0.2352 0.035 Uiso 1 1 calc R
C47 C 0.05861(18) 0.3619(2) 0.20021(17) 0.0253(5) Uani 1 1 d .
C48 C -0.04344(19) 0.4202(3) 0.1630(2) 0.0319(6) Uani 1 1 d .
H48A H -0.0626 0.4500 0.2183 0.048 Uiso 1 1 calc R
H48B H -0.0955 0.3667 0.1267 0.048 Uiso 1 1 calc R
H48C H -0.0386 0.4817 0.1196 0.048 Uiso 1 1 calc R
N1 N 0.73555(15) 0.52329(18) 0.30706(14) 0.0223(4) Uani 1 1 d .
N2 N 0.63833(15) 0.68117(18) 0.20598(14) 0.0228(4) Uani 1 1 d .
N3 N 0.31724(15) 0.51363(18) 0.20979(14) 0.0205(4) Uani 1 1 d .
N4 N 0.41304(15) 0.34679(17) 0.30016(14) 0.0205(4) Uani 1 1 d .
Ni1 Ni 0.77916(2) 0.65505(2) 0.26006(2) 0.02269(8) Uani 1 1 d .
Ni2 Ni 0.27205(2) 0.37635(2) 0.24702(2) 0.01984(8) Uani 1 1 d .
O1 O 0.73491(14) 0.31637(16) 0.22467(13) 0.0316(4) Uani 1 1 d .
O2 O 0.36984(14) 0.29581(15) 0.46633(12) 0.0282(4) Uani 1 1 d .
O3 O 0.34478(15) 0.71764(16) 0.29807(13) 0.0319(4) Uani 1 1 d .
O4 O 0.66736(15) 0.69873(17) 0.03186(13) 0.0340(4) Uani 1 1 d .
O5 O 0.91508(13) 0.61597(16) 0.31475(14) 0.0295(4) Uani 1 1 d .
O6 O 0.80704(15) 0.79162(17) 0.21460(14) 0.0330(4) Uani 1 1 d .
O7 O 0.24240(13) 0.23264(15) 0.27718(13) 0.0258(4) Uani 1 1 d .
O8 O 0.13626(13) 0.41848(15) 0.19765(13) 0.0256(4) Uani 1 1 d .

loop_
_atom_site_aniso_label
_atom_site_aniso_U_11
_atom_site_aniso_U_22
_atom_site_aniso_U_33
_atom_site_aniso_U_23
_atom_site_aniso_U_13
_atom_site_aniso_U_12
C1 0.0199(11) 0.0246(12) 0.0166(11) -0.0032(9) 0.0071(9) -0.0008(9)
C2 0.0251(12) 0.0216(12) 0.0173(10) -0.0002(9) 0.0107(9) 0.0002(9)
C3 0.0230(12) 0.0172(11) 0.0208(11) 0.0031(9) 0.0084(10) 0.0012(10)
C4 0.0217(11) 0.0205(12) 0.0165(10) -0.0005(9) 0.0090(9) 0.0011(9)
C5 0.0202(11) 0.0207(11) 0.0172(10) -0.0028(9) 0.0087(9) -0.0022(9)
C6 0.0172(10) 0.0211(12) 0.0213(11) 0.0029(9) 0.0078(9) 0.0018(9)
C7 0.0200(11) 0.0315(14) 0.0284(12) 0.0080(10) 0.0129(10) -0.0004(10)
C8 0.0209(12) 0.0336(14) 0.0317(13) 0.0078(11) 0.0117(10) 0.0031(10)
C9 0.0343(15) 0.0400(17) 0.0450(16) 0.0159(13) 0.0196(13) 0.0144(13)
C10 0.0319(15) 0.062(2) 0.0404(17) 0.0242(15) 0.0127(13) 0.0176(15)
C11 0.0296(14) 0.068(2) 0.0298(13) 0.0133(16) 0.0068(11) 0.0034(15)
C12 0.0255(13) 0.0466(17) 0.0301(14) 0.0055(12) 0.0103(11) 0.0006(12)
C13 0.0314(14) 0.0268(14) 0.0529(17) -0.0047(12) 0.0170(13) 0.0005(12)
C14 0.0434(18) 0.048(2) 0.058(2) -0.0218(16) 0.0095(16) 0.0023(16)
C15 0.0243(12) 0.0236(13) 0.0279(12) 0.0029(10) 0.0060(10) -0.0047(10)
C16 0.0277(13) 0.0281(14) 0.0296(13) 0.0043(10) 0.0107(11) -0.0052(10)
C17 0.0413(14) 0.0340(14) 0.0272(12) 0.0105(12) 0.0107(11) -0.0029(14)
C18 0.0428(17) 0.0281(15) 0.0440(17) 0.0144(13) 0.0073(13) -0.0018(13)
C19 0.0426(16) 0.0257(14) 0.0474(17) 0.0048(12) 0.0147(14) 0.0055(12)
C20 0.0368(14) 0.0280(15) 0.0335(13) 0.0031(11) 0.0154(11) -0.0021(11)
C21 0.0501(18) 0.060(2) 0.0296(15) 0.0102(14) 0.0223(14) 0.0075(16)
C22 0.087(3) 0.097(3) 0.059(2) 0.030(2) 0.050(2) 0.045(3)
C23 0.0210(11) 0.0288(13) 0.0231(11) 0.0044(10) 0.0105(10) 0.0023(10)
C24 0.0249(12) 0.0280(13) 0.0270(12) 0.0051(10) 0.0123(10) 0.0056(10)
C25 0.0417(16) 0.0286(15) 0.0377(15) 0.0072(12) 0.0182(13) 0.0129(12)
C26 0.0393(16) 0.0458(18) 0.0368(15) 0.0169(13) 0.0144(13) 0.0202(14)
C27 0.0306(14) 0.052(2) 0.0278(13) 0.0081(12) 0.0060(11) 0.0069(13)
C28 0.0272(12) 0.0350(15) 0.0275(13) 0.0041(11) 0.0082(11) 0.0002(11)
C29 0.0287(13) 0.0275(14) 0.0339(13) -0.0026(11) 0.0090(11) -0.0020(11)
C30 0.0425(16) 0.0324(14) 0.0324(13) -0.0059(11) 0.0134(12) 0.0018(12)
C31 0.0200(11) 0.0180(11) 0.0258(12) 0.0015(9) 0.0055(9) -0.0031(9)
C32 0.0255(12) 0.0213(12) 0.0236(12) 0.0008(9) 0.0052(10) -0.0052(10)
C33 0.0354(14) 0.0281(14) 0.0277(13) 0.0065(10) 0.0047(12) -0.0073(11)
C34 0.0363(15) 0.0211(13) 0.0466(17) 0.0074(12) 0.0010(13) 0.0003(12)
C35 0.0321(14) 0.0242(13) 0.0498(17) -0.0032(12) 0.0086(13) 0.0039(11)
C36 0.0257(12) 0.0231(13) 0.0332(13) -0.0022(10) 0.0083(10) 0.0000(10)
C37 0.0355(14) 0.0480(18) 0.0301(14) 0.0073(12) 0.0154(12) -0.0075(13)
C38 0.0440(17) 0.058(2) 0.0472(17) -0.0017(15) 0.0274(15) -0.0071(15)
C39 0.0265(13) 0.0371(16) 0.0499(17) -0.0082(13) 0.0169(13) -0.0048(12)
C40 0.0237(12) 0.0327(15) 0.0318(12) -0.0117(12) 0.0123(10) -0.0078(11)
C41 0.0273(13) 0.0443(17) 0.0357(14) -0.0011(12) 0.0120(12) -0.0158(12)
C42 0.0354(15) 0.0364(16) 0.0300(14) -0.0004(12) 0.0083(12) -0.0184(12)
C43 0.0399(18) 0.057(2) 0.072(2) 0.0285(19) 0.0053(17) -0.0187(16)
C44 0.0328(14) 0.0297(15) 0.0517(18) 0.0068(13) 0.0096(13) -0.0081(12)
C45 0.0260(12) 0.0255(13) 0.0244(12) -0.0035(10) 0.0070(10) -0.0063(10)
C46 0.0210(12) 0.0324(14) 0.0346(14) -0.0035(11) 0.0088(11) -0.0091(10)
C47 0.0206(11) 0.0313(15) 0.0243(11) -0.0055(11) 0.0072(9) -0.0008(11)
C48 0.0211(12) 0.0340(15) 0.0390(15) -0.0040(12) 0.0071(11) 0.0013(11)
N1 0.0201(9) 0.0241(10) 0.0252(10) 0.0038(8) 0.0108(8) -0.0017(8)
N2 0.0249(10) 0.0239(11) 0.0226(10) 0.0029(8) 0.0117(8) -0.0020(8)
N3 0.0204(9) 0.0212(10) 0.0213(10) 0.0005(8) 0.0084(8) 0.0002(8)
N4 0.0189(9) 0.0198(10) 0.0235(10) 0.0032(7) 0.0076(8) 0.0019(7)
Ni1 0.02079(16) 0.02299(18) 0.02695(15) 0.00097(13) 0.01125(12) -0.00359(12)
Ni2 0.01718(14) 0.01861(16) 0.02481(14) 0.00069(12) 0.00807(11) -0.00058(12)
O1 0.0312(10) 0.0264(10) 0.0353(10) -0.0005(8) 0.0075(8) 0.0077(8)
O2 0.0344(10) 0.0260(9) 0.0273(9) 0.0015(7) 0.0142(8) -0.0025(8)
O3 0.0372(10) 0.0277(10) 0.0277(9) -0.0023(7) 0.0057(8) 0.0089(8)
O4 0.0429(11) 0.0354(10) 0.0305(9) 0.0077(8) 0.0214(9) 0.0032(9)
O5 0.0227(9) 0.0300(10) 0.0392(10) -0.0011(8) 0.0146(8) -0.0035(7)
O6 0.0293(9) 0.0284(10) 0.0415(11) 0.0072(8) 0.0114(8) -0.0073(8)
O7 0.0217(8) 0.0204(9) 0.0344(9) 0.0003(7) 0.0074(8) -0.0029(7)
O8 0.0207(8) 0.0234(9) 0.0343(9) 0.0014(7) 0.0106(7) 0.0004(7)

loop_
_atom_type_symbol
_atom_type_description
_atom_type_scat_dispersion_real
_atom_type_scat_dispersion_imag
_atom_type_scat_source
C C 0.0033 0.0016 'International Tables Vol C Tables 4.2.6.8 and 6.1.1.4'
H H 0.0000 0.0000 'International Tables Vol C Tables 4.2.6.8 and 6.1.1.4'
N N 0.0061 0.0033 'International Tables Vol C Tables 4.2.6.8 and 6.1.1.4'
O O 0.0106 0.0060 'International Tables Vol C Tables 4.2.6.8 and 6.1.1.4'
Ni Ni 0.3393 1.1124 'International Tables Vol C Tables 4.2.6.8 and 6.1.1.4'

loop_
_geom_angle_atom_site_label_1
_geom_angle_atom_site_label_2
_geom_angle_atom_site_label_3
_geom_angle
N1 C1 C6 127.1(2)
N1 C1 C2 112.6(2)
C6 C1 C2 120.3(2)
N2 C2 C3 127.6(2)
N2 C2 C1 112.5(2)
C3 C2 C1 119.8(2)
C4 C3 C2 120.0(2)
C4 C3 H3 120.0
C2 C3 H3 120.0
N3 C4 C3 126.8(2)
N3 C4 C5 112.9(2)
C3 C4 C5 120.3(2)
N4 C5 C6 127.7(2)
N4 C5 C4 112.5(2)
C6 C5 C4 119.8(2)
C1 C6 C5 119.5(2)
C1 C6 H6 120.2
C5 C6 H6 120.2
C12 C7 C8 119.2(2)
C12 C7 N1 119.2(2)
C8 C7 N1 121.6(2)
O1 C8 C9 123.8(3)
O1 C8 C7 115.8(2)
C9 C8 C7 120.3(3)
C10 C9 C8 119.1(3)
C10 C9 H9 120.4
C8 C9 H9 120.4
C11 C10 C9 121.3(3)
C11 C10 H10 119.4
C9 C10 H10 119.4
C10 C11 C12 119.2(3)
C10 C11 H11 120.4
C12 C11 H11 120.4
C7 C12 C11 120.8(3)
C7 C12 H12 119.6
C11 C12 H12 119.6
O1 C13 C14 108.1(2)
O1 C13 H13A 110.1
C14 C13 H13A 110.1
O1 C13 H13B 110.1
C14 C13 H13B 110.1
H13A C13 H13B 108.4
C13 C14 H14A 109.5
C13 C14 H14B 109.5
H14A C14 H14B 109.5
C13 C14 H14C 109.5
H14A C14 H14C 109.5
H14B C14 H14C 109.5
C20 C15 C16 119.4(2)
C20 C15 N2 122.4(2)
C16 C15 N2 118.1(2)
O4 C16 C17 125.2(2)
O4 C16 C15 115.6(2)
C17 C16 C15 119.2(3)
C18 C17 C16 120.0(2)
C18 C17 H17 120.0
C16 C17 H17 120.0
C19 C18 C17 120.9(3)
C19 C18 H18 119.5
C17 C18 H18 119.5
C18 C19 C20 119.1(3)
C18 C19 H19 120.4
C20 C19 H19 120.4
C15 C20 C19 121.4(2)
C15 C20 H20 119.3
C19 C20 H20 119.3
O4 C21 C22 106.4(3)
O4 C21 H21A 110.4
C22 C21 H21A 110.4
O4 C21 H21B 110.4
C22 C21 H21B 110.4
H21A C21 H21B 108.6
C21 C22 H22A 109.5
C21 C22 H22B 109.5
H22A C22 H22B 109.5
C21 C22 H22C 109.5
H22A C22 H22C 109.5
H22B C22 H22C 109.5
C28 C23 C24 119.4(2)
C28 C23 N3 120.5(2)
C24 C23 N3 120.1(2)
O3 C24 C25 124.8(2)
O3 C24 C23 116.0(2)
C25 C24 C23 119.2(2)
C26 C25 C24 120.3(3)
C26 C25 H25 119.9
C24 C25 H25 119.9
C25 C26 C27 121.1(3)
C25 C26 H26 119.4
C27 C26 H26 119.4
C26 C27 C28 119.1(3)
C26 C27 H27 120.5
C28 C27 H27 120.5
C23 C28 C27 121.0(3)
C23 C28 H28 119.5
C27 C28 H28 119.5
O3 C29 C30 110.8(2)
O3 C29 H29A 109.5
C30 C29 H29A 109.5
O3 C29 H29B 109.5
C30 C29 H29B 109.5
H29A C29 H29B 108.1
C29 C30 H30A 109.5
C29 C30 H30B 109.5
H30A C30 H30B 109.5
C29 C30 H30C 109.5
H30A C30 H30C 109.5
H30B C30 H30C 109.5
C36 C31 C32 118.8(2)
C36 C31 N4 121.5(2)
C32 C31 N4 119.7(2)
O2 C32 C33 124.5(2)
O2 C32 C31 115.8(2)
C33 C32 C31 119.7(2)
C34 C33 C32 120.4(3)
C34 C33 H33 119.8
C32 C33 H33 119.8
C35 C34 C33 120.2(3)
C35 C34 H34 119.9
C33 C34 H34 119.9
C34 C35 C36 119.9(3)
C34 C35 H35 120.0
C36 C35 H35 120.0
C35 C36 C31 121.0(2)
C35 C36 H36 119.5
C31 C36 H36 119.5
O2 C37 C38 108.0(2)
O2 C37 H37A 110.1
C38 C37 H37A 110.1
O2 C37 H37B 110.1
C38 C37 H37B 110.1
H37A C37 H37B 108.4
C37 C38 H38A 109.5
C37 C38 H38B 109.5
H38A C38 H38B 109.5
C37 C38 H38C 109.5
H38A C38 H38C 109.5
H38B C38 H38C 109.5
C40 C39 H39A 109.5
C40 C39 H39B 109.5
H39A C39 H39B 109.5
C40 C39 H39C 109.5
H39A C39 H39C 109.5
H39B C39 H39C 109.5
O5 C40 C41 124.6(3)
O5 C40 C39 115.2(3)
C41 C40 C39 120.2(2)
C40 C41 C42 123.0(3)
C40 C41 H41 118.5
C42 C41 H41 118.5
O6 C42 C41 124.4(3)
O6 C42 C43 114.3(3)
C41 C42 C43 121.3(3)
C42 C43 H43A 109.5
C42 C43 H43B 109.5
H43A C43 H43B 109.5
C42 C43 H43C 109.5
H43A C43 H43C 109.5
H43B C43 H43C 109.5
C45 C44 H44A 109.5
C45 C44 H44B 109.5
H44A C44 H44B 109.5
C45 C44 H44C 109.5
H44A C44 H44C 109.5
H44B C44 H44C 109.5
O7 C45 C46 125.1(3)
O7 C45 C44 114.4(2)
C46 C45 C44 120.6(2)
C45 C46 C47 122.7(2)
C45 C46 H46 118.6
C47 C46 H46 118.6
O8 C47 C46 124.4(2)
O8 C47 C48 116.1(2)
C46 C47 C48 119.5(2)
C47 C48 H48A 109.5
C47 C48 H48B 109.5
H48A C48 H48B 109.5
C47 C48 H48C 109.5
H48A C48 H48C 109.5
H48B C48 H48C 109.5
C1 N1 C7 119.8(2)
C1 N1 Ni1 115.33(17)
C7 N1 Ni1 124.83(15)
C2 N2 C15 120.2(2)
C2 N2 Ni1 116.02(17)
C15 N2 Ni1 123.81(16)
C4 N3 C23 118.8(2)
C4 N3 Ni2 114.82(16)
C23 N3 Ni2 126.37(16)
C5 N4 C31 120.1(2)
C5 N4 Ni2 115.53(17)
C31 N4 Ni2 124.39(16)
O6 Ni1 O5 94.65(8)
O6 Ni1 N2 90.38(9)
O5 Ni1 N2 174.82(9)
O6 Ni1 N1 172.99(9)
O5 Ni1 N1 91.60(9)
N2 Ni1 N1 83.44(9)
O7 Ni2 O8 94.22(8)
O7 Ni2 N4 90.25(8)
O8 Ni2 N4 174.95(9)
O7 Ni2 N3 171.67(8)
O8 Ni2 N3 92.06(9)
N4 Ni2 N3 83.73(9)
C8 O1 C13 118.7(2)
C32 O2 C37 118.0(2)
C24 O3 C29 120.4(2)
C16 O4 C21 118.9(2)
C40 O5 Ni1 126.21(19)
C42 O6 Ni1 126.1(2)
C45 O7 Ni2 126.27(18)
C47 O8 Ni2 126.81(18)

loop_
_geom_bond_atom_site_label_1
_geom_bond_atom_site_label_2
_geom_bond_distance
C1 N1 1.330(3)
C1 C6 1.395(3)
C1 C2 1.482(3)
C2 N2 1.322(3)
C2 C3 1.396(3)
C3 C4 1.387(3)
C3 H3 0.9500
C4 N3 1.336(3)
C4 C5 1.484(3)
C5 N4 1.335(3)
C5 C6 1.401(3)
C6 H6 0.9500
C7 C12 1.389(4)
C7 C8 1.398(4)
C7 N1 1.423(3)
C8 O1 1.370(3)
C8 C9 1.394(4)
C9 C10 1.392(4)
C9 H9 0.9500
C10 C11 1.377(5)
C10 H10 0.9500
C11 C12 1.393(4)
C11 H11 0.9500
C12 H12 0.9500
C13 O1 1.425(3)
C13 C14 1.485(4)
C13 H13A 0.9900
C13 H13B 0.9900
C14 H14A 0.9800
C14 H14B 0.9800
C14 H14C 0.9800
C15 C20 1.379(4)
C15 C16 1.404(3)
C15 N2 1.427(3)
C16 O4 1.356(3)
C16 C17 1.397(4)
C17 C18 1.382(4)
C17 H17 0.9500
C18 C19 1.380(4)
C18 H18 0.9500
C19 C20 1.382(4)
C19 H19 0.9500
C20 H20 0.9500
C21 O4 1.424(3)
C21 C22 1.495(5)
C21 H21A 0.9900
C21 H21B 0.9900
C22 H22A 0.9800
C22 H22B 0.9800
C22 H22C 0.9800
C23 C28 1.383(3)
C23 C24 1.410(4)
C23 N3 1.420(3)
C24 O3 1.358(3)
C24 C25 1.398(4)
C25 C26 1.377(4)
C25 H25 0.9500
C26 C27 1.380(5)
C26 H26 0.9500
C27 C28 1.397(4)
C27 H27 0.9500
C28 H28 0.9500
C29 O3 1.434(3)
C29 C30 1.507(4)
C29 H29A 0.9900
C29 H29B 0.9900
C30 H30A 0.9800
C30 H30B 0.9800
C30 H30C 0.9800
C31 C36 1.390(3)
C31 C32 1.410(3)
C31 N4 1.415(3)
C32 O2 1.366(3)
C32 C33 1.390(4)
C33 C34 1.382(4)
C33 H33 0.9500
C34 C35 1.382(4)
C34 H34 0.9500
C35 C36 1.385(4)
C35 H35 0.9500
C36 H36 0.9500
C37 O2 1.427(3)
C37 C38 1.499(5)
C37 H37A 0.9900
C37 H37B 0.9900
C38 H38A 0.9800
C38 H38B 0.9800
C38 H38C 0.9800
C39 C40 1.508(4)
C39 H39A 0.9800
C39 H39B 0.9800
C39 H39C 0.9800
C40 O5 1.272(3)
C40 C41 1.384(4)
C41 C42 1.397(4)
C41 H41 0.9500
C42 O6 1.274(3)
C42 C43 1.498(4)
C43 H43A 0.9800
C43 H43B 0.9800
C43 H43C 0.9800
C44 C45 1.503(4)
C44 H44A 0.9800
C44 H44B 0.9800
C44 H44C 0.9800
C45 O7 1.276(3)
C45 C46 1.383(4)
C46 C47 1.392(4)
C46 H46 0.9500
C47 O8 1.273(3)
C47 C48 1.507(4)
C48 H48A 0.9800
C48 H48B 0.9800
C48 H48C 0.9800
N1 Ni1 1.883(2)
N2 Ni1 1.874(2)
N3 Ni2 1.889(2)
N4 Ni2 1.882(2)
Ni1 O6 1.8416(19)
Ni1 O5 1.8469(18)
Ni2 O7 1.8468(18)
Ni2 O8 1.8479(17)

loop_
_geom_torsion_atom_site_label_1
_geom_torsion_atom_site_label_2
_geom_torsion_atom_site_label_3
_geom_torsion_atom_site_label_4
_geom_torsion
N1 C1 C2 N2 -0.4(3)
C6 C1 C2 N2 179.9(2)
N1 C1 C2 C3 179.1(2)
C6 C1 C2 C3 -0.6(3)
N2 C2 C3 C4 -178.2(2)
C1 C2 C3 C4 2.4(3)
C2 C3 C4 N3 175.3(2)
C2 C3 C4 C5 -4.8(3)
N3 C4 C5 N4 4.7(3)
C3 C4 C5 N4 -175.22(19)
N3 C4 C5 C6 -174.6(2)
C3 C4 C5 C6 5.5(3)
N1 C1 C6 C5 -178.3(2)
C2 C1 C6 C5 1.3(3)
N4 C5 C6 C1 177.2(2)
C4 C5 C6 C1 -3.7(3)
C12 C7 C8 O1 -176.8(2)
N1 C7 C8 O1 -0.4(3)
C12 C7 C8 C9 2.1(4)
N1 C7 C8 C9 178.5(2)
O1 C8 C9 C10 176.2(2)
C7 C8 C9 C10 -2.6(4)
C8 C9 C10 C11 1.3(4)
C9 C10 C11 C12 0.5(4)
C8 C7 C12 C11 -0.3(4)
N1 C7 C12 C11 -176.7(2)
C10 C11 C12 C7 -1.1(4)
C20 C15 C16 O4 -179.1(2)
N2 C15 C16 O4 3.3(3)
C20 C15 C16 C17 0.1(4)
N2 C15 C16 C17 -177.5(2)
O4 C16 C17 C18 177.8(3)
C15 C16 C17 C18 -1.3(4)
C16 C17 C18 C19 1.5(4)
C17 C18 C19 C20 -0.5(5)
C16 C15 C20 C19 0.8(4)
N2 C15 C20 C19 178.4(3)
C18 C19 C20 C15 -0.7(4)
C28 C23 C24 O3 178.3(2)
N3 C23 C24 O3 -0.8(3)
C28 C23 C24 C25 -1.8(4)
N3 C23 C24 C25 179.2(2)
O3 C24 C25 C26 -178.1(2)
C23 C24 C25 C26 1.9(4)
C24 C25 C26 C27 -0.9(4)
C25 C26 C27 C28 -0.3(4)
C24 C23 C28 C27 0.6(4)
N3 C23 C28 C27 179.7(2)
C26 C27 C28 C23 0.4(4)
C36 C31 C32 O2 180.0(2)
N4 C31 C32 O2 -0.8(3)
C36 C31 C32 C33 0.8(4)
N4 C31 C32 C33 -179.9(2)
O2 C32 C33 C34 -179.1(2)
C31 C32 C33 C34 0.0(4)
C32 C33 C34 C35 -0.8(4)
C33 C34 C35 C36 0.8(4)
C34 C35 C36 C31 0.0(4)
C32 C31 C36 C35 -0.8(4)
N4 C31 C36 C35 180.0(2)
O5 C40 C41 C42 3.3(4)
C39 C40 C41 C42 -176.4(3)
C40 C41 C42 O6 -2.9(5)
C40 C41 C42 C43 174.9(3)
O7 C45 C46 C47 0.1(4)
C44 C45 C46 C47 -178.7(2)
C45 C46 C47 O8 -0.4(4)
C45 C46 C47 C48 -179.4(2)
C6 C1 N1 C7 4.3(4)
C2 C1 N1 C7 -175.4(2)
C6 C1 N1 Ni1 -178.04(19)
C2 C1 N1 Ni1 2.3(3)
C12 C7 N1 C1 -117.9(3)
C8 C7 N1 C1 65.7(3)
C12 C7 N1 Ni1 64.7(3)
C8 C7 N1 Ni1 -111.7(2)
C3 C2 N2 C15 -1.9(4)
C1 C2 N2 C15 177.6(2)
C3 C2 N2 Ni1 178.88(19)
C1 C2 N2 Ni1 -1.7(2)
C20 C15 N2 C2 67.0(3)
C16 C15 N2 C2 -115.5(3)
C20 C15 N2 Ni1 -113.8(2)
C16 C15 N2 Ni1 63.7(3)
C3 C4 N3 C23 -6.8(3)
C5 C4 N3 C23 173.3(2)
C3 C4 N3 Ni2 171.99(19)
C5 C4 N3 Ni2 -7.9(2)
C28 C23 N3 C4 120.8(2)
C24 C23 N3 C4 -60.2(3)
C28 C23 N3 Ni2 -57.8(3)
C24 C23 N3 Ni2 121.2(2)
C6 C5 N4 C31 -1.6(4)
C4 C5 N4 C31 179.2(2)
C6 C5 N4 Ni2 179.89(19)
C4 C5 N4 Ni2 0.7(2)
C36 C31 N4 C5 -58.7(3)
C32 C31 N4 C5 122.1(2)
C36 C31 N4 Ni2 119.7(2)
C32 C31 N4 Ni2 -59.6(3)
C2 N2 Ni1 O6 -174.37(17)
C15 N2 Ni1 O6 6.4(2)
C2 N2 Ni1 O5 19.2(10)
C15 N2 Ni1 O5 -160.0(8)
C2 N2 Ni1 N1 2.32(17)
C15 N2 Ni1 N1 -176.9(2)
C1 N1 Ni1 O6 25.7(8)
C7 N1 Ni1 O6 -156.8(7)
C1 N1 Ni1 O5 178.95(17)
C7 N1 Ni1 O5 -3.5(2)
C1 N1 Ni1 N2 -2.55(17)
C7 N1 Ni1 N2 175.0(2)
C5 N4 Ni2 O7 170.29(17)
C31 N4 Ni2 O7 -8.14(19)
C5 N4 Ni2 O8 -37.6(10)
C31 N4 Ni2 O8 144.0(9)
C5 N4 Ni2 N3 -3.95(16)
C31 N4 Ni2 N3 177.63(19)
C4 N3 Ni2 O7 -37.2(7)
C23 N3 Ni2 O7 141.5(5)
C4 N3 Ni2 O8 -176.08(16)
C23 N3 Ni2 O8 2.6(2)
C4 N3 Ni2 N4 6.72(16)
C23 N3 Ni2 N4 -174.6(2)
C9 C8 O1 C13 -3.1(4)
C7 C8 O1 C13 175.7(2)
C14 C13 O1 C8 -173.0(2)
C33 C32 O2 C37 -18.2(3)
C31 C32 O2 C37 162.6(2)
C38 C37 O2 C32 -162.7(2)
C25 C24 O3 C29 -1.7(4)
C23 C24 O3 C29 178.2(2)
C30 C29 O3 C24 91.2(3)
C17 C16 O4 C21 13.4(4)
C15 C16 O4 C21 -167.4(3)
C22 C21 O4 C16 167.3(3)
C41 C40 O5 Ni1 4.9(4)
C39 C40 O5 Ni1 -175.33(17)
O6 Ni1 O5 C40 -9.8(2)
N2 Ni1 O5 C40 156.6(8)
N1 Ni1 O5 C40 173.4(2)
C41 C42 O6 Ni1 -5.6(4)
C43 C42 O6 Ni1 176.4(2)
O5 Ni1 O6 C42 10.1(2)
N2 Ni1 O6 C42 -168.7(2)
N1 Ni1 O6 C42 163.3(6)
C46 C45 O7 Ni2 5.0(4)
C44 C45 O7 Ni2 -176.16(18)
O8 Ni2 O7 C45 -7.2(2)
N4 Ni2 O7 C45 170.4(2)
N3 Ni2 O7 C45 -146.0(5)
C46 C47 O8 Ni2 -4.6(4)
C48 C47 O8 Ni2 174.46(17)
O7 Ni2 O8 C47 7.1(2)
N4 Ni2 O8 C47 -144.9(9)
N3 Ni2 O8 C47 -178.4(2)
